data_4313491
loop_
_publ_author_name
'Brendan F. Abrahams'
'Stuart R. Batten'
'Bernard F. Hoskins'
'Richard Robson'

_publ_contact_author
;
    Dr. S.R. Batten
    School of Chemistry
    Monash University 3800
    AUSTRALIA
;
_publ_contact_author_email 'stuart.batten@sci.monash.edu.au '
_publ_contact_author_fax ' +61 3 9905 4597 '
_publ_contact_author_phone ' +61 3 9905 4606 '
_publ_section_title
;
 AgC(CN)3- Based Coordination Polymers
;
_journal_name_full 'Inorganic Chemistry'
_journal_page_first 2654
_journal_page_last 2664
_journal_paper_doi 10.1021/ic026189s
_journal_volume 42
_journal_year 2003
_chemical_formula_sum 'C6 H3 Ag N4'
_chemical_formula_weight 238.99
_chemical_name_systematic
; 
 (acetonitrile)(tricyanomethanide)silver(I)
;
_space_group_IT_number 57
_symmetry_cell_setting orthorhombic
_symmetry_space_group_name_Hall '-P 2c 2b'
_symmetry_space_group_name_H-M 'P b c m'
_atom_sites_solution_hydrogens geom
_atom_sites_solution_primary direct
_atom_sites_solution_secondary difmap
_audit_creation_method SHELXL-97
_cell_angle_alpha 90.00
_cell_angle_beta 90.00
_cell_angle_gamma 90.00
_cell_formula_units_Z 4
_cell_length_a 5.961(1)
_cell_length_b 17.493(3)
_cell_length_c 8.049(2)
_cell_measurement_temperature 295(2)
_cell_volume 839.3(3)
_computing_structure_refinement 'SHELXL-97 (Sheldrick, 1997)'
_computing_structure_solution 'SHELXS-97 (Sheldrick, 1990)'
_diffrn_ambient_temperature 295(2)
_diffrn_measured_fraction_theta_full 1.000
_diffrn_measured_fraction_theta_max 1.000
_diffrn_measurement_device_type 'Enraf-Nonius CAD-4F'
_diffrn_measurement_method \w--2\q
_diffrn_radiation_monochromator graphite
_diffrn_radiation_source 'X-ray tube'
_diffrn_radiation_type MoK\a
_diffrn_radiation_wavelength 0.71069
_diffrn_reflns_av_R_equivalents 0.0965
_diffrn_reflns_av_sigmaI/netI 0.1800
_diffrn_reflns_limit_h_max 7
_diffrn_reflns_limit_h_min -1
_diffrn_reflns_limit_k_max 20
_diffrn_reflns_limit_k_min -1
_diffrn_reflns_limit_l_max 9
_diffrn_reflns_limit_l_min -1
_diffrn_reflns_number 1301
_diffrn_reflns_theta_full 24.97
_diffrn_reflns_theta_max 24.97
_diffrn_reflns_theta_min 2.33
_diffrn_standards_decay_% 0
_diffrn_standards_interval_time 200
_diffrn_standards_number 3
_exptl_absorpt_coefficient_mu 2.340
_exptl_absorpt_correction_T_max 0.7049
_exptl_absorpt_correction_T_min 0.5434
_exptl_absorpt_correction_type integration
_exptl_crystal_colour colourless
_exptl_crystal_density_diffrn 1.891
_exptl_crystal_density_meas 1.91(1)
_exptl_crystal_density_method flotation
_exptl_crystal_description needle
_exptl_crystal_F_000 456
_exptl_crystal_size_max 0.74
_exptl_crystal_size_mid 0.27
_exptl_crystal_size_min 0.16
_refine_diff_density_max 0.734
_refine_diff_density_min -0.660
_refine_diff_density_rms 0.167
_refine_ls_extinction_coef 0.014(2)
_refine_ls_extinction_expression Fc^*^=kFc[1+0.001xFc^2^\l^3^/sin(2\q)]^-1/4^
_refine_ls_extinction_method SHELXL
_refine_ls_goodness_of_fit_ref 0.967
_refine_ls_hydrogen_treatment mixed
_refine_ls_matrix_type full
_refine_ls_number_parameters 63
_refine_ls_number_reflns 791
_refine_ls_number_restraints 0
_refine_ls_restrained_S_all 0.967
_refine_ls_R_factor_all 0.1123
_refine_ls_R_factor_gt 0.0665
_refine_ls_shift/su_max 0.000
_refine_ls_shift/su_mean 0.000
_refine_ls_structure_factor_coef Fsqd
_refine_ls_weighting_details 'calc w=1/[\s^2^(Fo^2^)+(0.0862P)^2^+0.0000P] where P=(Fo^2^+2Fc^2^)/3'
_refine_ls_weighting_scheme calc
_refine_ls_wR_factor_gt 0.1435
_refine_ls_wR_factor_ref 0.1581
_reflns_number_gt 470
_reflns_number_total 791
_reflns_threshold_expression >2sigma(I)
_cod_data_source_file ic026189ssi20030113_124126_1.cif
_cod_data_source_block agtcmmecn
_cod_depositor_comments
;
The following automatic conversions were performed:

'_symmetry_cell_setting' value 'Orthorhombic' changed to
'orthorhombic' according to the built-in table from CIF Core
dictionary named 'cif_core.dic' version 2.4.1 from 2010-06-29.

Automatic conversion script
Id: cif_fix_values 1646 2011-03-28 12:23:43Z adriana 
;
_cod_database_code 4313491

loop_
_symmetry_equiv_pos_as_xyz
'x, y, z'
'-x, -y, z+1/2'
'x, -y+1/2, -z'
'-x, y+1/2, -z+1/2'
'-x, -y, -z'
'x, y, -z-1/2'
'-x, y-1/2, z'
'x, -y-1/2, z-1/2'

loop_
_atom_site_label
_atom_site_type_symbol
_atom_site_fract_x
_atom_site_fract_y
_atom_site_fract_z
_atom_site_U_iso_or_equiv
_atom_site_adp_type
_atom_site_occupancy
_atom_site_symmetry_multiplicity
_atom_site_calc_flag
_atom_site_refinement_flags
_atom_site_disorder_assembly
_atom_site_disorder_group
Ag Ag 0.3922(2) 0.14900(7) 0.7500 0.0678(7) Uani 1 2 d S . .
C3 C -0.212(3) 0.3186(8) 0.7500 0.049(3) Uani 1 2 d S . .
C1 C -0.024(3) 0.2778(9) 0.7500 0.058(4) Uani 1 2 d S . .
C2 C -0.3136(19) 0.3418(5) 0.9009(13) 0.056(3) Uani 1 1 d . . .
N1 N 0.143(2) 0.2435(10) 0.7500 0.095(5) Uani 1 2 d S . .
N2 N -0.3993(15) 0.3602(5) 1.0219(13) 0.077(3) Uani 1 1 d . . .
C4 C -0.028(3) 0.0100(9) 0.7500 0.081(6) Uani 1 2 d S . .
C5 C -0.223(3) -0.0285(9) 0.7500 0.102(7) Uani 1 2 d S . .
H1 H -0.3452 0.0071 0.7500 0.150 Uiso 1 2 calc SR . .
H2 H -0.2311 -0.0600 0.8474 0.150 Uiso 1 1 calc R . .
H3 H -0.2311 -0.0600 0.6526 0.050 Uiso 0.00 1 calc PR . .
N3 N 0.138(3) 0.0430(10) 0.7500 0.109(5) Uani 1 2 d S . .

loop_
_atom_site_aniso_label
_atom_site_aniso_U_11
_atom_site_aniso_U_22
_atom_site_aniso_U_33
_atom_site_aniso_U_23
_atom_site_aniso_U_13
_atom_site_aniso_U_12
Ag 0.0642(9) 0.0772(9) 0.0621(8) 0.000 0.000 0.0077(8)
C3 0.058(8) 0.043(7) 0.046(8) 0.000 0.000 -0.011(8)
C1 0.064(10) 0.050(9) 0.061(10) 0.000 0.000 0.009(8)
C2 0.070(6) 0.051(5) 0.047(6) 0.009(5) -0.007(5) 0.004(5)
N1 0.081(10) 0.120(12) 0.084(10) 0.000 0.000 0.042(11)
N2 0.088(7) 0.089(7) 0.053(5) 0.010(5) 0.005(6) 0.010(6)
C4 0.056(10) 0.042(9) 0.146(18) 0.000 0.000 -0.005(8)
C5 0.076(12) 0.059(11) 0.17(2) 0.000 0.000 -0.016(10)
N3 0.102(13) 0.100(12) 0.126(14) 0.000 0.000 -0.021(11)

loop_
_atom_type_symbol
_atom_type_description
_atom_type_scat_dispersion_real
_atom_type_scat_dispersion_imag
_atom_type_scat_source
C C 0.0033 0.0016 'International Tables Vol C Tables 4.2.6.8 and 6.1.1.4'
N N 0.0061 0.0033 'International Tables Vol C Tables 4.2.6.8 and 6.1.1.4'
H H 0.0000 0.0000 'International Tables Vol C Tables 4.2.6.8 and 6.1.1.4'
Ag Ag -0.8971 1.1015 'International Tables Vol C Tables 4.2.6.8 and 6.1.1.4'

loop_
_geom_angle_atom_site_label_1
_geom_angle_atom_site_label_2
_geom_angle_atom_site_label_3
_geom_angle
_geom_angle_site_symmetry_1
_geom_angle_site_symmetry_3
_geom_angle_publ_flag
N1 Ag N2 115.3(3) . 3_657 ?
N1 Ag N2 115.3(3) . 8_665 ?
N2 Ag N2 111.4(5) 3_657 8_665 ?
N1 Ag N3 98.8(6) . . ?
N2 Ag N3 107.3(3) 3_657 . ?
N2 Ag N3 107.3(3) 8_665 . ?
C1 C3 C2 121.0(7) . 6_557 ?
C1 C3 C2 121.0(7) . . ?
C2 C3 C2 118.0(13) 6_557 . ?
N1 C1 C3 178.6(17) . . ?
N2 C2 C3 178.9(13) . . ?
C1 N1 Ag 163.0(15) . . ?
C2 N2 Ag 158.6(9) . 3_457 ?
N3 C4 C5 179.8(19) . . ?
C4 N3 Ag 159.6(15) . . ?

loop_
_geom_bond_atom_site_label_1
_geom_bond_atom_site_label_2
_geom_bond_distance
_geom_bond_site_symmetry_2
_geom_bond_publ_flag
Ag N1 2.222(16) . ?
Ag N2 2.223(10) 3_657 ?
Ag N2 2.223(10) 8_665 ?
Ag N3 2.396(17) . ?
C3 C1 1.33(2) . ?
C3 C2 1.417(13) 6_557 ?
C3 C2 1.417(13) . ?
C1 N1 1.162(19) . ?
C2 N2 1.146(13) . ?
N2 Ag 2.223(10) 3_457 ?
C4 N3 1.14(2) . ?
C4 C5 1.34(3) . ?
